data_9017761
loop_
_publ_author_name
'Biagioni, C.'
'Dini, A.'
'Orlandi, P.'
'Moelo, Y.'
'Pasero, M.'
'Zaccarini, F.'

_publ_section_title
;
 Lead-antimony sulfosalts from Tuscany (Italy). XX. Members of the jordanite-geocronite
 series from the Pollone mine, Valdicastello Carducci: Occurrence and crystal structures
 Note: As-bearing geocronite
;
_journal_name_full Minerals
_journal_page_last doi:10.3390
_journal_volume 6
_journal_year 2016
_chemical_compound_source 'Pollone mine, Valdicastello Carducci, Pietrasanta, Tuscany, Italy'
_chemical_formula_sum 'As0.847 Pb4.667 S7.667 Sb1.153'
_chemical_name_mineral Geocronite
_space_group_IT_number 11
_space_group_name_Hall '-P 2yb'
_space_group_name_H-M_alt 'P 1 21/m 1'
_symmetry_space_group_name_H-M 'P 1 21/m 1'
_cell_angle_alpha 90
_cell_angle_beta 117.964
_cell_angle_gamma 90
_cell_length_a 8.9720
_cell_length_b 31.953
_cell_length_c 8.4888
_cell_formula_units_Z 6
_cell_volume 2149.449
_database_code_amcsd 0020595
_exptl_crystal_density_diffrn 6.566
_cod_data_source_file inputs/fixed/downloads/18/18725.cif
_cod_data_source_block 18725
_cod_original_formula_sum 'Pb4.667 Sb1.153 As.847 S7.667'
_cod_database_code 9017761

loop_
_space_group_symop_operation_xyz
x,y,z
x,1/2-y,z
-x,1/2+y,-z
-x,-y,-z

loop_
_atom_site_aniso_label
_atom_site_aniso_U_11
_atom_site_aniso_U_22
_atom_site_aniso_U_33
_atom_site_aniso_U_12
_atom_site_aniso_U_13
_atom_site_aniso_U_23
Pb1 0.01970 0.01360 0.01580 0.00120 0.00920 0.00060
Pb2 0.01500 0.01540 0.01510 -0.00070 0.00950 -0.00220
Sb2 0.01500 0.01540 0.01510 -0.00070 0.00950 -0.00220
Pb3 0.01670 0.01660 0.01680 0.00200 0.00860 0.00030
Sb4 0.01330 0.00790 0.01340 0.00000 0.00820 0.00010
As4 0.01330 0.00790 0.01340 0.00000 0.00820 0.00010
Pb5 0.02470 0.03520 0.02030 0.01050 0.01370 0.00690
As6 0.01640 0.01240 0.01630 0.00220 0.00910 0.00050
Sb6 0.01640 0.01240 0.01630 0.00220 0.00910 0.00050
Pb7 0.02140 0.01450 0.01600 0.00030 0.01180 -0.00050
Pb8 0.02190 0.01290 0.01520 -0.00150 0.01140 -0.00060
Pb9 0.02660 0.01990 0.01780 0.00000 0.01280 0.00000
Pb10 0.02690 0.01790 0.02290 0.00000 0.01760 0.00000
As11 0.01160 0.00270 0.01770 -0.00080 0.00680 0.00030
Pb12 0.04060 0.01960 0.04550 0.00000 0.02130 0.00000
S1 0.01200 0.01500 0.01700 0.00080 0.00970 -0.00400
S2 0.01600 0.00980 0.01800 0.00190 0.01150 0.00030
S3 0.01790 0.01050 0.00990 -0.00010 0.01010 -0.00200
S4 0.01440 0.01200 0.01320 0.00080 0.01070 0.00010
S5 0.01700 0.01200 0.01500 0.00030 0.01120 -0.00070
S6 0.01340 0.00790 0.01150 -0.00040 0.00750 -0.00090
S7 0.01700 0.02400 0.02700 0.00160 0.01200 0.00100
S8 0.01800 0.02100 0.02000 0.00120 0.00810 -0.00200
S9 0.01090 0.01400 0.01120 0.00120 0.00750 0.00020
S10 0.02100 0.00980 0.01440 -0.00320 0.01210 -0.00110
S11 0.00500 0.01400 0.01000 0.00700 0.00500 0.00400
S12 0.01200 0.02000 0.02300 0.00000 0.00900 0.00000
S13 0.01100 0.03200 0.02100 0.00000 0.00600 0.00000

loop_
_atom_site_label
_atom_site_fract_x
_atom_site_fract_y
_atom_site_fract_z
_atom_site_occupancy
_atom_site_U_iso_or_equiv
Pb1 0.44627 0.05461 0.34994 1.00000 0.01598
Pb2 0.43680 0.05514 0.83810 0.50000 0.01420
Sb2 0.44170 0.04540 0.84760 0.50000 0.01420
Pb3 0.90377 0.04281 0.32363 1.00000 0.01639
Sb4 0.92087 0.04859 0.83426 0.98000 0.01070
As4 0.92087 0.04859 0.83426 0.02000 0.01070
Pb5 0.26327 0.14357 0.00145 1.00000 0.02540
As6 0.27320 0.14244 0.50970 0.75000 0.01440
Sb6 0.27320 0.14244 0.50970 0.25000 0.01440
Pb7 0.79017 0.15132 0.02017 1.00000 0.01613
Pb8 0.79108 0.15102 0.51644 1.00000 0.01558
Pb9 0.12081 0.25000 0.17465 1.00000 0.02050
Pb10 0.12090 0.25000 0.69124 1.00000 0.02020
As11 0.61500 0.22602 0.17970 0.50000 0.01070
Pb12 0.55080 0.25000 0.64490 1.00000 0.03480
S1 0.30690 0.00294 0.01370 1.00000 0.01350
S2 0.30600 0.00452 0.54600 1.00000 0.01330
S3 0.05180 0.08745 0.11800 1.00000 0.01130
S4 0.05540 0.08668 0.68030 1.00000 0.01150
S5 0.65050 0.09770 0.20320 1.00000 0.01310
S6 0.66440 0.09169 0.70400 1.00000 0.01030
S7 0.40440 0.17820 0.37520 1.00000 0.02180
S8 0.40200 0.17903 0.77280 1.00000 0.02000
S9 0.02660 0.18031 0.38450 1.00000 0.01100
S10 0.99210 0.19282 0.87010 1.00000 0.01340
S11 0.37440 0.26180 0.05910 0.50000 0.00920
S12 0.75010 0.25000 0.03460 1.00000 0.01830
S13 0.74830 0.25000 0.45750 1.00000 0.02210

loop_
_cod_related_entry_id
_cod_related_entry_database
_cod_related_entry_code
1 AMCSD 0020595
